data_4509152
loop_
_publ_author_name
'Weyna, David R.'
'Shattock, Tanise'
'Vishweshwar, Peddy'
'Zaworotko, Michael J.'

_publ_section_title
;
 Synthesis and Structural Characterization of Cocrystals and
 Pharmaceutical Cocrystals: Mechanochemistry vs Slow Evaporation from
 Solution
;
_journal_issue 2
_journal_name_full 'Crystal Growth &amp; Design'
_journal_page_first 1106
_journal_paper_doi 10.1021/cg800936d
_journal_volume 9
_journal_year 2009
_chemical_formula_moiety 'C12 H10 N2, C6 H6 O2'
_chemical_formula_sum 'C18 H16 N2 O2'
_chemical_formula_weight 292.33
_chemical_name_systematic
; 
 ? 
;
_space_group_IT_number 14
_symmetry_cell_setting monoclinic
_symmetry_space_group_name_Hall '-P 2ybc'
_symmetry_space_group_name_H-M 'P 1 21/c 1'
_atom_sites_solution_hydrogens geom
_atom_sites_solution_primary direct
_atom_sites_solution_secondary difmap
_audit_creation_method SHELXL-97
_cell_angle_alpha 90.00
_cell_angle_beta 92.296(6)
_cell_angle_gamma 90.00
_cell_formula_units_Z 2
_cell_length_a 6.000(2)
_cell_length_b 17.265(6)
_cell_length_c 7.062(2)
_cell_measurement_temperature 100(2)
_cell_volume 731.0(4)
_computing_cell_refinement 'Bruker SMART'
_computing_data_collection 'Bruker SMART'
_computing_data_reduction 'Bruker SAINT'
_computing_molecular_graphics 'Bruker SHELXTL'
_computing_publication_material 'Bruker SHELXTL'
_computing_structure_refinement 'SHELXL-97 (Sheldrick, 1997)'
_computing_structure_solution 'SHELXS-97 (Sheldrick, 1990)'
_diffrn_ambient_temperature 100(2)
_diffrn_measured_fraction_theta_full 0.996
_diffrn_measured_fraction_theta_max 0.996
_diffrn_measurement_device_type 'CCD area detector'
_diffrn_measurement_method 'phi and omega scans'
_diffrn_radiation_monochromator graphite
_diffrn_radiation_source 'fine-focus sealed tube'
_diffrn_radiation_type MoK\a
_diffrn_radiation_wavelength 0.71073
_diffrn_reflns_av_R_equivalents 0.0252
_diffrn_reflns_av_sigmaI/netI 0.0335
_diffrn_reflns_limit_h_max 7
_diffrn_reflns_limit_h_min -7
_diffrn_reflns_limit_k_max 21
_diffrn_reflns_limit_k_min -19
_diffrn_reflns_limit_l_max 8
_diffrn_reflns_limit_l_min -8
_diffrn_reflns_number 4136
_diffrn_reflns_theta_full 26.37
_diffrn_reflns_theta_max 26.37
_diffrn_reflns_theta_min 2.36
_exptl_absorpt_coefficient_mu 0.088
_exptl_absorpt_correction_T_max 0.987
_exptl_absorpt_correction_T_min 0.979
_exptl_absorpt_correction_type empirical
_exptl_crystal_colour brown
_exptl_crystal_density_diffrn 1.328
_exptl_crystal_density_meas ?
_exptl_crystal_density_method 'not measured'
_exptl_crystal_description block
_exptl_crystal_F_000 308
_exptl_crystal_size_max 0.30
_exptl_crystal_size_mid 0.20
_exptl_crystal_size_min 0.15
_refine_diff_density_max 0.269
_refine_diff_density_min -0.244
_refine_diff_density_rms 0.044
_refine_ls_extinction_method none
_refine_ls_goodness_of_fit_ref 1.060
_refine_ls_hydrogen_treatment mixed
_refine_ls_matrix_type full
_refine_ls_number_parameters 100
_refine_ls_number_reflns 1493
_refine_ls_number_restraints 0
_refine_ls_restrained_S_all 1.060
_refine_ls_R_factor_all 0.0525
_refine_ls_R_factor_gt 0.0428
_refine_ls_shift/su_max 0.000
_refine_ls_shift/su_mean 0.000
_refine_ls_structure_factor_coef Fsqd
_refine_ls_weighting_details 'calc w=1/[\s^2^(Fo^2^)+(0.0405P)^2^+0.2402P] where P=(Fo^2^+2Fc^2^)/3'
_refine_ls_weighting_scheme calc
_refine_ls_wR_factor_gt 0.0990
_refine_ls_wR_factor_ref 0.1028
_reflns_number_gt 1258
_reflns_number_total 1493
_reflns_threshold_expression >2sigma(I)
_cod_data_source_file cg800936dsup14.cif
_cod_data_source_block ts467c
_cod_depositor_comments
;
The following automatic conversions were performed:

'_symmetry_cell_setting' value 'Monoclinic' changed to 'monoclinic'
according to /home/saulius/struct/CIF-dictionaries/cif_core.dic
dictionary named 'cif_core.dic' version 2.4.2 from 2011-04-26.

Automatic conversion script
Id: cif_fix_values 1891 2012-01-12 08:04:46Z andrius 

The following automatic conversions were performed:

'_exptl_crystal_density_meas' value 'not measured' was changed to '?'
- the value is perceived as not measured.

Automatic conversion script
Id: cif_fix_values 3008 2015-01-20 13:52:24Z robertas 
;
_cod_original_sg_symbol_H-M P2(1)/c
_cod_database_code 4509152

loop_
_symmetry_equiv_pos_as_xyz
'x, y, z'
'-x, y+1/2, -z+1/2'
'-x, -y, -z'
'x, -y-1/2, z-1/2'

loop_
_atom_site_label
_atom_site_type_symbol
_atom_site_fract_x
_atom_site_fract_y
_atom_site_fract_z
_atom_site_U_iso_or_equiv
_atom_site_adp_type
_atom_site_occupancy
_atom_site_symmetry_multiplicity
_atom_site_calc_flag
_atom_site_refinement_flags
N1 N 0.3442(2) 0.74280(7) 0.60121(18) 0.0220(3) Uani 1 1 d .
C1 C 0.1378(3) 0.74479(9) 0.5219(2) 0.0238(4) Uani 1 1 d .
H1 H 0.0751 0.7938 0.4895 0.029 Uiso 1 1 calc R
C2 C 0.0112(3) 0.67912(9) 0.4847(2) 0.0226(4) Uani 1 1 d .
H2 H -0.1345 0.6837 0.4280 0.027 Uiso 1 1 calc R
C3 C 0.0975(2) 0.60617(9) 0.5304(2) 0.0196(3) Uani 1 1 d .
C4 C 0.3123(2) 0.60415(9) 0.6167(2) 0.0207(3) Uani 1 1 d .
H4 H 0.3784 0.5561 0.6534 0.025 Uiso 1 1 calc R
C5 C 0.4263(3) 0.67261(9) 0.6476(2) 0.0222(4) Uani 1 1 d .
H5 H 0.5719 0.6700 0.7053 0.027 Uiso 1 1 calc R
C6 C -0.0335(2) 0.53642(9) 0.4853(2) 0.0208(3) Uani 1 1 d .
H6 H -0.1791 0.5437 0.4302 0.025 Uiso 1 1 calc R
O11 O 0.33976(17) 0.35450(6) 0.90082(16) 0.0263(3) Uani 1 1 d .
H11O H 0.4610 0.3214 0.8926 0.032 Uiso 1 1 d R
C11 C 0.6367(2) 0.44997(9) 0.9040(2) 0.0203(3) Uani 1 1 d .
H11 H 0.7309 0.4159 0.8383 0.024 Uiso 1 1 calc R
C12 C 0.4230(2) 0.42605(9) 0.9485(2) 0.0193(3) Uani 1 1 d .
C13 C 0.2876(2) 0.47664(9) 1.0448(2) 0.0209(3) Uani 1 1 d .
H13 H 0.1418 0.4609 1.0760 0.025 Uiso 1 1 calc R

loop_
_atom_site_aniso_label
_atom_site_aniso_U_11
_atom_site_aniso_U_22
_atom_site_aniso_U_33
_atom_site_aniso_U_23
_atom_site_aniso_U_13
_atom_site_aniso_U_12
N1 0.0258(7) 0.0188(7) 0.0212(6) 0.0013(5) -0.0003(5) -0.0027(5)
C1 0.0283(8) 0.0197(9) 0.0232(8) 0.0032(6) -0.0002(6) 0.0009(6)
C2 0.0217(7) 0.0230(9) 0.0227(8) 0.0024(6) -0.0021(6) -0.0005(6)
C3 0.0218(7) 0.0210(9) 0.0162(7) 0.0009(6) 0.0022(6) -0.0020(6)
C4 0.0228(7) 0.0178(8) 0.0214(8) 0.0027(6) -0.0010(6) -0.0002(6)
C5 0.0220(7) 0.0227(9) 0.0218(8) 0.0025(6) -0.0012(6) -0.0020(6)
C6 0.0194(7) 0.0226(8) 0.0203(7) 0.0006(6) -0.0006(6) -0.0029(6)
O11 0.0238(5) 0.0171(6) 0.0374(7) -0.0037(5) -0.0074(5) 0.0026(5)
C11 0.0219(7) 0.0183(8) 0.0206(8) 0.0003(6) -0.0004(6) 0.0074(6)
C12 0.0217(7) 0.0155(8) 0.0203(7) 0.0001(6) -0.0064(6) 0.0017(6)
C13 0.0170(7) 0.0215(8) 0.0239(8) 0.0034(6) -0.0020(6) 0.0023(6)

loop_
_atom_type_symbol
_atom_type_description
_atom_type_scat_dispersion_real
_atom_type_scat_dispersion_imag
_atom_type_scat_source
C C 0.0033 0.0016 'International Tables Vol C Tables 4.2.6.8 and 6.1.1.4'
H H 0.0000 0.0000 'International Tables Vol C Tables 4.2.6.8 and 6.1.1.4'
N N 0.0061 0.0033 'International Tables Vol C Tables 4.2.6.8 and 6.1.1.4'
O O 0.0106 0.0060 'International Tables Vol C Tables 4.2.6.8 and 6.1.1.4'

loop_
_geom_angle_atom_site_label_1
_geom_angle_atom_site_label_2
_geom_angle_atom_site_label_3
_geom_angle
_geom_angle_site_symmetry_1
_geom_angle_site_symmetry_3
C1 N1 C5 116.70(14) . .
N1 C1 C2 123.37(15) . .
C1 C2 C3 119.96(14) . .
C2 C3 C4 116.69(14) . .
C2 C3 C6 120.00(13) . .
C4 C3 C6 123.30(14) . .
C5 C4 C3 119.24(14) . .
N1 C5 C4 124.02(14) . .
C6 C6 C3 125.76(18) 3_566 .
C13 C11 C12 120.35(14) 3_667 .
O11 C12 C13 118.23(13) . .
O11 C12 C11 122.75(14) . .
C13 C12 C11 119.02(14) . .
C12 C13 C11 120.62(14) . 3_667

loop_
_geom_bond_atom_site_label_1
_geom_bond_atom_site_label_2
_geom_bond_distance
_geom_bond_site_symmetry_2
N1 C1 1.339(2) .
N1 C5 1.3439(19) .
C1 C2 1.384(2) .
C2 C3 1.395(2) .
C3 C4 1.404(2) .
C3 C6 1.466(2) .
C4 C5 1.379(2) .
C6 C6 1.334(3) 3_566
O11 C12 1.3694(18) .
C11 C13 1.389(2) 3_667
C11 C12 1.395(2) .
C12 C13 1.389(2) .
C13 C11 1.389(2) 3_667

loop_
_geom_hbond_atom_site_label_D
_geom_hbond_atom_site_label_H
_geom_hbond_atom_site_label_A
_geom_hbond_distance_DH
_geom_hbond_distance_HA
_geom_hbond_distance_DA
_geom_hbond_angle_DHA
_geom_hbond_site_symmetry_A
O11 H11O N1 0.93 1.79 2.7053(18) 167.7 2_646

loop_
_geom_torsion_atom_site_label_1
_geom_torsion_atom_site_label_2
_geom_torsion_atom_site_label_3
_geom_torsion_atom_site_label_4
_geom_torsion
_geom_torsion_site_symmetry_1
_geom_torsion_site_symmetry_4
C5 N1 C1 C2 -0.9(2) . .
N1 C1 C2 C3 0.1(2) . .
C1 C2 C3 C4 1.1(2) . .
C1 C2 C3 C6 -177.96(13) . .
C2 C3 C4 C5 -1.3(2) . .
C6 C3 C4 C5 177.67(13) . .
C1 N1 C5 C4 0.6(2) . .
C3 C4 C5 N1 0.5(2) . .
C2 C3 C6 C6 177.18(18) . 3_566
C4 C3 C6 C6 -1.8(3) . 3_566
C13 C11 C12 O11 179.76(13) 3_667 .
C13 C11 C12 C13 -0.1(2) 3_667 .
O11 C12 C13 C11 -179.77(13) . 3_667
C11 C12 C13 C11 0.1(2) . 3_667
